data_7206001
loop_
_publ_author_name
'Matulkov\'a, Irena'
'Cihelka, Jaroslav'
'Fejfarov\'a, Karla'
'Du\<sek, Michal'
'Pojarov\'a, Michaela'
'Van\<ek, P\<remysl'
'Kroupa, Jan'
'\<S\'ala, Michal'
'Krupkov\'a, Radmila'
'N\<emec, Ivan'

_publ_section_title
;
 Semi-organic salts of aniline with inorganic acids: prospective
 materials for the second harmonic generation
;
_journal_issue 12
_journal_name_full CrystEngComm
_journal_page_first 4131
_journal_paper_doi 10.1039/c1ce05170a
_journal_volume 13
_journal_year 2011
_chemical_absolute_configuration ad
_chemical_formula_moiety ' 2(C6 H8 N), O4 Se '
_chemical_formula_sum 'C12 H16 N2 O4 Se'
_chemical_formula_weight 331.2
_chemical_name_common 'Anilinium(1+) selenate'
_chemical_name_systematic ' ?'
_space_group_IT_number 5
_symmetry_cell_setting monoclinic
_symmetry_space_group_name_Hall 'C 2y'
_symmetry_space_group_name_H-M 'C 1 2 1'
_audit_creation_method 'Jana2006 Version : 15/07/2009'
_cell_angle_alpha 90
_cell_angle_beta 94.993(2)
_cell_angle_gamma 90
_cell_formula_units_Z 4
_cell_length_a 29.1811(6)
_cell_length_b 6.36320(10)
_cell_length_c 7.5091(2)
_cell_measurement_reflns_used 10230
_cell_measurement_temperature 120
_cell_measurement_theta_max 62.5160
_cell_measurement_theta_min 3.0376
_cell_volume 1389.04(5)
_computing_cell_refinement CrysAlisPro
_computing_data_collection 'CrysAlisPro (Oxford diffraction, 2010)'
_computing_data_reduction CrysAlisPro
_computing_molecular_graphics 'Diamond (Brandenburg & Putz, 2005)'
_computing_publication_material Jana2006
_computing_structure_refinement 'Jana2006 (Pet\<r\'i\<cek, Du\<sek & Palatinus, 2006)'
_computing_structure_solution 'SIR2002 (Burla et al., 2003)'
_diffrn_ambient_temperature 120
_diffrn_detector_area_resol_mean 10.3784
_diffrn_measured_fraction_theta_full 0.98
_diffrn_measured_fraction_theta_max 0.98
_diffrn_measurement_device 'four-cycle diffractometer'
_diffrn_measurement_device_type 'Goniometer Xcalibur, detector: Atlas (Gemini ultra Cu)'
_diffrn_measurement_method 'Rotation method data acquisition using \w scans'
_diffrn_radiation_monochromator mirror
_diffrn_radiation_source 'X-ray tube'
_diffrn_radiation_type 'Cu K\a'
_diffrn_radiation_wavelength 1.54184
_diffrn_reflns_av_R_equivalents 0.0249
_diffrn_reflns_av_sigmaI/netI 0.0043
_diffrn_reflns_limit_h_max 33
_diffrn_reflns_limit_h_min -33
_diffrn_reflns_limit_k_max 7
_diffrn_reflns_limit_k_min -7
_diffrn_reflns_limit_l_max 8
_diffrn_reflns_limit_l_min -8
_diffrn_reflns_number 10519
_diffrn_reflns_reduction_process
;
Integration of the CCD images was done by program CrysAlisPro
(Oxford diffraction, 2010). The same program was used for indexing of the
crystal shape and absorption correction.
;
_diffrn_reflns_theta_full 62.8
_diffrn_reflns_theta_max 62.8
_diffrn_reflns_theta_min 3.04
_exptl_absorpt_coefficient_mu 3.786
_exptl_absorpt_correction_T_max 0.815
_exptl_absorpt_correction_T_min 0.343
_exptl_absorpt_correction_type analytical
_exptl_absorpt_process_details
;
CrysAlisPro, Oxford Diffraction (2010)
Analytical numeric absorption correction using a multifaceted crystal
model.
;
_exptl_crystal_colour colorless
_exptl_crystal_density_diffrn 1.5834
_exptl_crystal_density_method 'not measured'
_exptl_crystal_description plate
_exptl_crystal_F_000 672
_exptl_crystal_size_max 0.4759
_exptl_crystal_size_mid 0.2157
_exptl_crystal_size_min 0.0699
_refine_diff_density_max 0.16
_refine_diff_density_min -0.25
_refine_ls_abs_structure_details 'Flack (1983), 967 Friedel pairs'
_refine_ls_abs_structure_Flack 0.02(2)
_refine_ls_extinction_method none
_refine_ls_goodness_of_fit_gt 1.54
_refine_ls_goodness_of_fit_ref 1.54
_refine_ls_hydrogen_treatment constr
_refine_ls_number_constraints 65
_refine_ls_number_parameters 171
_refine_ls_number_reflns 2189
_refine_ls_number_restraints 0
_refine_ls_R_factor_all 0.0190
_refine_ls_R_factor_gt 0.0188
_refine_ls_shift/su_max 0.0090
_refine_ls_shift/su_mean 0.0014
_refine_ls_structure_factor_coef Fsqd
_refine_ls_weighting_details w=1/(\s^2^(I)+0.0016I^2^)
_refine_ls_weighting_scheme sigma
_refine_ls_wR_factor_gt 0.0630
_refine_ls_wR_factor_ref 0.0631
_reflns_number_gt 2169
_reflns_number_total 2189
_reflns_threshold_expression I>3\s(I)
_cod_data_source_file c1ce05170a.txt
_cod_data_source_block an2SeO4
_cod_original_formula_sum 'C12 H16 N2 O4 Se1'
_cod_database_code 7206001

loop_
_symmetry_equiv_pos_site_id
_symmetry_equiv_pos_as_xyz
1 x,y,z
2 -x,y,-z
3 x+1/2,y+1/2,z
4 -x+1/2,y+1/2,-z

loop_
_atom_site_label
_atom_site_type_symbol
_atom_site_fract_x
_atom_site_fract_y
_atom_site_fract_z
_atom_site_adp_type
_atom_site_U_iso_or_equiv
_atom_site_symmetry_multiplicity
_atom_site_occupancy
_atom_site_calc_flag
_atom_site_refinement_flags
_atom_site_disorder_assembly
_atom_site_disorder_group
Se1 Se 0.763486(5) 0.26007(1) 0.225112(19) Uani 0.01404(9) 4 1 d . . .
O1 O 0.78164(6) 0.0575(3) 0.3466(2) Uani 0.0205(6) 4 1 d . . .
O2 O 0.78808(5) 0.2578(4) 0.03881(15) Uani 0.0256(4) 4 1 d . . .
O3 O 0.77752(6) 0.4746(3) 0.3373(2) Uani 0.0188(6) 4 1 d . . .
O4 O 0.70738(4) 0.2484(4) 0.19112(18) Uani 0.0238(4) 4 1 d . . .
N1 N 0.82418(5) 0.7601(5) 0.1588(2) Uani 0.0177(5) 4 1 d . . .
N2 N 0.79908(5) 0.2710(5) 0.6846(2) Uani 0.0154(5) 4 1 d . . .
C1 C 0.87381(7) 0.7474(7) 0.1761(3) Uani 0.0181(6) 4 1 d . . .
C2 C 0.89954(9) 0.9080(4) 0.2592(4) Uani 0.0285(8) 4 1 d . . .
C3 C 0.94720(9) 0.8930(5) 0.2724(4) Uani 0.0356(9) 4 1 d . . .
C4 C 0.96859(8) 0.7184(5) 0.2056(3) Uani 0.0350(10) 4 1 d . . .
C5 C 0.94227(10) 0.5604(5) 0.1244(4) Uani 0.0351(9) 4 1 d . . .
C6 C 0.89492(9) 0.5711(4) 0.1085(3) Uani 0.0259(8) 4 1 d . . .
C7 C 0.84877(7) 0.2760(7) 0.6803(3) Uani 0.0172(7) 4 1 d . . .
C8 C 0.86936(8) 0.4509(4) 0.6126(3) Uani 0.0236(7) 4 1 d . . .
C9 C 0.91662(8) 0.4551(5) 0.6072(4) Uani 0.0316(9) 4 1 d . . .
C10 C 0.94279(8) 0.2857(6) 0.6747(4) Uani 0.0359(9) 4 1 d . . .
C11 C 0.92145(10) 0.1112(5) 0.7433(4) Uani 0.0394(10) 4 1 d . . .
C12 C 0.87469(9) 0.1079(4) 0.7459(4) Uani 0.0297(8) 4 1 d . . .
H1a H 0.815257 0.851225 0.234979 Uiso 0.0212 4 1 d . . .
H1b H 0.814743 0.799299 0.050806 Uiso 0.0212 4 1 d . . .
H1c H 0.812672 0.637519 0.180249 Uiso 0.0212 4 1 d . . .
H2a H 0.78874 0.148176 0.649762 Uiso 0.0184 4 1 d . . .
H2b H 0.792071 0.294644 0.793102 Uiso 0.0184 4 1 d . . .
H2c H 0.786678 0.367283 0.613596 Uiso 0.0184 4 1 d . . .
H2 H 0.884702 1.027605 0.306822 Uiso 0.0342 4 1 d . . .
H3 H 0.965503 1.004088 0.328248 Uiso 0.0428 4 1 d . . .
H4 H 1.001538 0.708147 0.215929 Uiso 0.042 4 1 d . . .
H5 H 0.957168 0.440302 0.077911 Uiso 0.0421 4 1 d . . .
H6 H 0.876828 0.459673 0.052107 Uiso 0.0311 4 1 d . . .
H8 H 0.851002 0.568584 0.569598 Uiso 0.0283 4 1 d . . .
H9 H 0.931232 0.573969 0.557397 Uiso 0.0379 4 1 d . . .
H10 H 0.97566 0.289035 0.673934 Uiso 0.043 4 1 d . . .
H11 H 0.939536 -0.00628 0.788632 Uiso 0.0473 4 1 d . . .
H12 H 0.859899 -0.011834 0.793567 Uiso 0.0357 4 1 d . . .

loop_
_atom_site_aniso_label
_atom_site_aniso_type_symbol
_atom_site_aniso_U_11
_atom_site_aniso_U_22
_atom_site_aniso_U_33
_atom_site_aniso_U_12
_atom_site_aniso_U_13
_atom_site_aniso_U_23
Se1 Se 0.01734(15) 0.01477(15) 0.01030(15) -0.00010(10) 0.00284(9) -0.00022(14)
O1 O 0.0290(10) 0.0168(9) 0.0153(10) 0.0049(7) 0.0006(8) 0.0032(8)
O2 O 0.0331(7) 0.0332(8) 0.0119(6) -0.0011(11) 0.0094(5) -0.0025(12)
O3 O 0.0253(9) 0.0159(9) 0.0153(11) 0.0001(7) 0.0029(8) -0.0005(8)
O4 O 0.0178(7) 0.0293(8) 0.0245(7) -0.0012(9) 0.0029(5) -0.0012(12)
N1 N 0.0192(8) 0.0154(8) 0.0187(9) -0.0010(17) 0.0026(7) -0.0030(19)
N2 N 0.0189(8) 0.0178(10) 0.0098(7) -0.0035(15) 0.0032(6) -0.0042(14)
C1 C 0.0169(9) 0.0228(12) 0.0150(9) 0.0032(14) 0.0038(7) 0.0050(15)
C2 C 0.0277(13) 0.0224(13) 0.0355(16) -0.0039(11) 0.0038(12) -0.0010(12)
C3 C 0.0242(13) 0.0385(17) 0.0431(17) -0.0143(12) -0.0036(12) 0.0024(14)
C4 C 0.0174(11) 0.051(2) 0.0369(14) -0.0008(12) 0.0031(11) 0.0063(14)
C5 C 0.0264(14) 0.0465(19) 0.0333(15) 0.0117(12) 0.0075(12) -0.0013(14)
C6 C 0.0233(13) 0.0316(15) 0.0226(13) 0.0038(10) 0.0002(10) -0.0048(11)
C7 C 0.0202(9) 0.0196(15) 0.0122(9) 0.0031(16) 0.0031(8) -0.0037(16)
C8 C 0.0250(12) 0.0283(13) 0.0175(12) -0.0022(10) 0.0021(10) 0.0035(11)
C9 C 0.0264(14) 0.0407(17) 0.0281(15) -0.0113(12) 0.0051(12) -0.0001(13)
C10 C 0.0197(11) 0.047(2) 0.0420(14) -0.0049(14) 0.0070(10) -0.0096(18)
C11 C 0.0256(14) 0.0313(16) 0.060(2) 0.0126(13) -0.0037(14) -0.0019(17)
C12 C 0.0307(14) 0.0226(12) 0.0361(17) 0.0008(11) 0.0040(12) 0.0008(13)

loop_
_atom_type_symbol
_atom_type_scat_dispersion_real
_atom_type_scat_dispersion_imag
_atom_type_scat_source
C 0.018 0.009 'International Tables Vol C tables 4.2.6.8 and 6.1.1.1'
H 0.000 0.000 'International Tables Vol C tables 4.2.6.8 and 6.1.1.1'
N 0.031 0.018 'International Tables Vol C tables 4.2.6.8 and 6.1.1.1'
O 0.049 0.032 'International Tables Vol C tables 4.2.6.8 and 6.1.1.1'
Se -0.794 1.137 'International Tables Vol C tables 4.2.6.8 and 6.1.1.1'

loop_
_geom_angle_atom_site_label_1
_geom_angle_atom_site_label_2
_geom_angle_atom_site_label_3
_geom_angle_site_symmetry_1
_geom_angle_site_symmetry_2
_geom_angle_site_symmetry_3
_geom_angle
_geom_angle_publ_flag
O1 Se1 O2 . . . 109.03(10) yes
O1 Se1 O3 . . . 108.35(9) yes
O1 Se1 O4 . . . 108.74(10) yes
O2 Se1 O3 . . . 109.91(10) yes
O2 Se1 O4 . . . 112.07(7) yes
O3 Se1 O4 . . . 108.67(10) yes
C1 N1 H1a . . . 109.4711 yes
C1 N1 H1b . . . 109.4708 yes
C1 N1 H1c . . . 109.4709 yes
H1a N1 H1b . . . 109.4718 yes
H1a N1 H1c . . . 109.4713 yes
H1b N1 H1c . . . 109.4714 yes
C7 N2 H2a . . . 109.4698 yes
C7 N2 H2b . . . 109.4698 yes
C7 N2 H2c . . . 109.4703 yes
H2a N2 H2b . . . 109.4724 yes
H2a N2 H2c . . . 109.4725 yes
H2b N2 H2c . . . 109.4725 yes
N1 C1 C2 . . . 119.9(3) yes
N1 C1 C6 . . . 118.9(3) yes
C2 C1 C6 . . . 121.2(2) yes
C1 C2 C3 . . . 118.8(3) yes
C1 C2 H2 . . . 120.5897 yes
C3 C2 H2 . . . 120.592 yes
C2 C3 C4 . . . 120.5(3) yes
C2 C3 H3 . . . 119.7514 yes
C4 C3 H3 . . . 119.7484 yes
C3 C4 C5 . . . 119.6(2) yes
C3 C4 H4 . . . 120.2136 yes
C5 C4 H4 . . . 120.2133 yes
C4 C5 C6 . . . 121.3(3) yes
C4 C5 H5 . . . 119.3435 yes
C6 C5 H5 . . . 119.3438 yes
C1 C6 C5 . . . 118.6(2) yes
C1 C6 H6 . . . 120.7048 yes
C5 C6 H6 . . . 120.7059 yes
N2 C7 C8 . . . 119.5(3) yes
N2 C7 C12 . . . 119.6(3) yes
C8 C7 C12 . . . 121.0(2) yes
C7 C8 C9 . . . 119.5(2) yes
C7 C8 H8 . . . 120.2465 yes
C9 C8 H8 . . . 120.2475 yes
C8 C9 C10 . . . 119.4(3) yes
C8 C9 H9 . . . 120.2749 yes
C10 C9 H9 . . . 120.2755 yes
C9 C10 C11 . . . 120.2(2) yes
C9 C10 H10 . . . 119.8839 yes
C11 C10 H10 . . . 119.8837 yes
C10 C11 C12 . . . 119.7(3) yes
C10 C11 H11 . . . 120.1285 yes
C12 C11 H11 . . . 120.1271 yes
C7 C12 C11 . . . 120.1(3) yes
C7 C12 H12 . . . 119.9537 yes
C11 C12 H12 . . . 119.9548 yes

loop_
_geom_bond_atom_site_label_1
_geom_bond_atom_site_label_2
_geom_bond_site_symmetry_1
_geom_bond_site_symmetry_2
_geom_bond_distance
_geom_bond_publ_flag
Se1 O1 . . 1.6404(19) yes
Se1 O2 . . 1.6270(13) yes
Se1 O3 . . 1.6372(18) yes
Se1 O4 . . 1.6366(13) yes
N1 C1 . . 1.445(2) yes
N1 H1a . . 0.87 yes
N1 H1b . . 0.87 yes
N1 H1c . . 0.87 yes
N2 C7 . . 1.454(3) yes
N2 H2a . . 0.87 yes
N2 H2b . . 0.87 yes
N2 H2c . . 0.87 yes
C1 C2 . . 1.384(4) yes
C1 C6 . . 1.397(5) yes
C2 C3 . . 1.389(4) yes
C2 H2 . . 0.96 yes
C3 C4 . . 1.390(4) yes
C3 H3 . . 0.96 yes
C4 C5 . . 1.375(4) yes
C4 H4 . . 0.96 yes
C5 C6 . . 1.378(4) yes
C5 H5 . . 0.96 yes
C6 H6 . . 0.96 yes
C7 C8 . . 1.383(5) yes
C7 C12 . . 1.377(5) yes
C8 C9 . . 1.383(3) yes
C8 H8 . . 0.96 yes
C9 C10 . . 1.391(4) yes
C9 H9 . . 0.96 yes
C10 C11 . . 1.394(5) yes
C10 H10 . . 0.96 yes
C11 C12 . . 1.366(4) yes
C11 H11 . . 0.96 yes
C12 H12 . . 0.96 yes

loop_
_geom_torsion_atom_site_label_1
_geom_torsion_atom_site_label_2
_geom_torsion_atom_site_label_3
_geom_torsion_atom_site_label_4
_geom_torsion_site_symmetry_1
_geom_torsion_site_symmetry_2
_geom_torsion_site_symmetry_3
_geom_torsion_site_symmetry_4
_geom_torsion
_geom_torsion_publ_flag
N1 C1 C2 C3 . . . . -179.3(3) yes
C6 C1 C2 C3 . . . . 0.9(4) yes
N1 C1 C6 C5 . . . . 179.6(2) yes
C2 C1 C6 C5 . . . . -0.7(4) yes
C1 C2 C3 C4 . . . . -0.9(4) yes
C2 C3 C4 C5 . . . . 0.6(4) yes
C3 C4 C5 C6 . . . . -0.3(4) yes
C4 C5 C6 C1 . . . . 0.3(4) yes
N2 C7 C8 C9 . . . . -179.5(2) yes
C12 C7 C8 C9 . . . . 1.4(4) yes
N2 C7 C12 C11 . . . . -179.7(3) yes
C8 C7 C12 C11 . . . . -0.6(4) yes
C7 C8 C9 C10 . . . . -1.8(4) yes
C8 C9 C10 C11 . . . . 1.5(5) yes
C9 C10 C11 C12 . . . . -0.7(5) yes
C10 C11 C12 C7 . . . . 0.3(5) yes

loop_
_cod_related_entry_id
_cod_related_entry_database
_cod_related_entry_code
1 ChemSpider 26667139
